data_4079192
loop_
_publ_author_name
'Shavaleev, Nail M.'
'Monti, Filippo'
'Scopelliti, Rosario'
'Armaroli, Nicola'
'Gr\"atzel, Michael'
'Nazeeruddin, Mohammad K.'

_publ_section_title
;
 Blue Phosphorescence of Trifluoromethyl- and Trifluoromethoxy-Substituted
 Cationic Iridium(III) Isocyanide Complexes
;
_journal_issue 17
_journal_name_full Organometallics
_journal_page_first 6288
_journal_paper_doi 10.1021/om300557d
_journal_volume 31
_journal_year 2012
_chemical_formula_moiety 'C34 H32 F6 Ir N4 O2, C F3 O3 S'
_chemical_formula_sum 'C35 H32 F9 Ir N4 O5 S'
_chemical_formula_weight 983.91
_chemical_name_systematic
; 
 ? 
;
_space_group_IT_number 2
_symmetry_cell_setting triclinic
_symmetry_space_group_name_Hall '-P 1'
_symmetry_space_group_name_H-M 'P -1'
_atom_sites_solution_hydrogens geom
_atom_sites_solution_primary direct
_atom_sites_solution_secondary difmap
_audit_creation_method SHELXL-97
_cell_angle_alpha 102.632(15)
_cell_angle_beta 95.986(11)
_cell_angle_gamma 91.729(13)
_cell_formula_units_Z 4
_cell_length_a 13.4577(18)
_cell_length_b 13.602(2)
_cell_length_c 22.574(4)
_cell_measurement_reflns_used 653
_cell_measurement_temperature 100(2)
_cell_measurement_theta_max 22
_cell_measurement_theta_min 3
_cell_volume 4004.2(11)
_computing_cell_refinement 'Dirax/lsq (Duisenberg & Schreurs, 1989-2000)'
_computing_data_collection 'Collect (Bruker AXS BV, 1997-2004)'
_computing_data_reduction 'EvalCCD (Duisenberg & Schreurs, 1990-2000)'
_computing_molecular_graphics 'Bruker SHELXTL'
_computing_publication_material 'Bruker SHELXTL'
_computing_structure_refinement 'SHELXL-97 (Sheldrick, 1997)'
_computing_structure_solution 'SHELXS-97 (Sheldrick, 1990)'
_diffrn_ambient_temperature 100(2)
_diffrn_measured_fraction_theta_full 0.980
_diffrn_measured_fraction_theta_max 0.980
_diffrn_measurement_device_type 'Bruker APEX II CCD'
_diffrn_measurement_method 'phi and omega scans'
_diffrn_radiation_monochromator graphite
_diffrn_radiation_source 'fine-focus sealed tube'
_diffrn_radiation_type MoK\a
_diffrn_radiation_wavelength 0.71073
_diffrn_reflns_av_R_equivalents 0.0000
_diffrn_reflns_av_sigmaI/netI 0.0490
_diffrn_reflns_limit_h_max 18
_diffrn_reflns_limit_h_min -18
_diffrn_reflns_limit_k_max 19
_diffrn_reflns_limit_k_min -19
_diffrn_reflns_limit_l_max 31
_diffrn_reflns_limit_l_min -31
_diffrn_reflns_number 22948
_diffrn_reflns_theta_full 30.03
_diffrn_reflns_theta_max 30.03
_diffrn_reflns_theta_min 3.01
_exptl_absorpt_coefficient_mu 3.472
_exptl_absorpt_correction_T_max 0.7460
_exptl_absorpt_correction_T_min 0.4801
_exptl_absorpt_correction_type multi-scan
_exptl_absorpt_process_details 'SADABS 2008, Bruker AXS, 2008'
_exptl_crystal_colour colourless
_exptl_crystal_density_diffrn 1.632
_exptl_crystal_density_method 'not measured'
_exptl_crystal_description prismatic
_exptl_crystal_F_000 1936
_exptl_crystal_size_max 0.44
_exptl_crystal_size_mid 0.18
_exptl_crystal_size_min 0.17
_refine_diff_density_max 7.137
_refine_diff_density_min -4.285
_refine_diff_density_rms 0.200
_refine_ls_extinction_method none
_refine_ls_goodness_of_fit_ref 1.239
_refine_ls_hydrogen_treatment constr
_refine_ls_matrix_type full
_refine_ls_number_parameters 1344
_refine_ls_number_reflns 22948
_refine_ls_number_restraints 817
_refine_ls_restrained_S_all 1.228
_refine_ls_R_factor_all 0.0771
_refine_ls_R_factor_gt 0.0617
_refine_ls_shift/su_max 0.001
_refine_ls_shift/su_mean 0.000
_refine_ls_structure_factor_coef Fsqd
_refine_ls_weighting_details 'calc w=1/[\s^2^(Fo^2^)+(0.0372P)^2^+35.4885P] where P=(Fo^2^+2Fc^2^)/3'
_refine_ls_weighting_scheme calc
_refine_ls_wR_factor_gt 0.1496
_refine_ls_wR_factor_ref 0.1605
_reflns_number_gt 19193
_reflns_number_total 22948
_reflns_threshold_expression >2sigma(I)
_cod_data_source_file om300557d_si_002.cif
_cod_data_source_block ns94b
_cod_depositor_comments
;
The following automatic conversions were performed:

'_symmetry_cell_setting' value 'Triclinic' changed to 'triclinic'
according to /home/saulius/struct/CIF-dictionaries/cif_core.dic
dictionary named 'cif_core.dic' version 2.4.2 from 2011-04-26.

Automatic conversion script
Id: cif_fix_values 1891 2012-01-12 08:04:46Z andrius 
;
_cod_database_code 4079192

loop_
_symmetry_equiv_pos_as_xyz
'x, y, z'
'-x, -y, -z'

loop_
_atom_site_label
_atom_site_type_symbol
_atom_site_fract_x
_atom_site_fract_y
_atom_site_fract_z
_atom_site_U_iso_or_equiv
_atom_site_adp_type
_atom_site_occupancy
_atom_site_symmetry_multiplicity
_atom_site_calc_flag
_atom_site_refinement_flags
_atom_site_disorder_assembly
_atom_site_disorder_group
Ir1 Ir 0.040383(18) 0.217213(17) 0.242653(11) 0.02194(6) Uani 1 1 d . . .
F1A F 0.007(3) 0.6625(17) 0.4735(10) 0.104(6) Uani 0.52(7) 1 d PDU A 1
F2A F 0.042(3) 0.6146(15) 0.3792(11) 0.088(6) Uani 0.52(7) 1 d PDU A 1
F3A F 0.0961(19) 0.532(2) 0.4475(14) 0.078(6) Uani 0.52(7) 1 d PDU A 1
F1B F 0.020(3) 0.6703(19) 0.4705(11) 0.097(6) Uani 0.48(7) 1 d PDU A 2
F2B F -0.001(4) 0.6037(19) 0.3725(8) 0.093(6) Uani 0.48(7) 1 d PDU A 2
F3B F 0.1080(16) 0.544(3) 0.4333(18) 0.087(6) Uani 0.48(7) 1 d PDU A 2
F4 F -0.3608(4) 0.2566(5) 0.1257(3) 0.0584(14) Uani 1 1 d . . .
F5 F -0.4115(4) 0.2476(4) 0.0310(3) 0.0531(14) Uani 1 1 d . . .
F6 F -0.3475(4) 0.3878(4) 0.0890(4) 0.071(2) Uani 1 1 d . . .
O1 O -0.0639(5) 0.5255(5) 0.4285(3) 0.062(2) Uani 1 1 d . A .
O2 O -0.2516(4) 0.2593(5) 0.0585(3) 0.0414(13) Uani 1 1 d . . .
N1 N -0.0743(4) 0.1105(4) 0.2386(3) 0.0251(10) Uani 1 1 d . . .
N2 N 0.1322(4) 0.3454(4) 0.2490(3) 0.0258(11) Uani 1 1 d . . .
N3 N 0.1591(5) 0.0950(5) 0.1382(3) 0.0324(12) Uani 1 1 d . . .
N4 N 0.1469(5) 0.1694(5) 0.3636(3) 0.0402(15) Uani 1 1 d . . .
C1 C -0.0796(5) 0.0152(5) 0.2036(3) 0.0305(14) Uani 1 1 d . . .
H1 H -0.0263 -0.0059 0.1801 0.037 Uiso 1 1 calc R . .
C2 C -0.1596(6) -0.0517(6) 0.2009(4) 0.0416(17) Uani 1 1 d . . .
H2 H -0.1603 -0.1186 0.1771 0.050 Uiso 1 1 calc R . .
C3 C -0.2388(6) -0.0206(6) 0.2333(4) 0.0403(18) Uani 1 1 d . . .
H3 H -0.2954 -0.0652 0.2310 0.048 Uiso 1 1 calc R . .
C4 C -0.2348(5) 0.0762(6) 0.2690(3) 0.0335(15) Uani 1 1 d . . .
H4 H -0.2897 0.0986 0.2907 0.040 Uiso 1 1 calc R . .
C5 C -0.1501(5) 0.1417(5) 0.2736(3) 0.0287(13) Uani 1 1 d . . .
C6 C -0.1328(5) 0.2432(5) 0.3119(3) 0.0272(13) Uani 1 1 d . . .
C7 C -0.1946(6) 0.2842(6) 0.3569(3) 0.0356(16) Uani 1 1 d . . .
H7 H -0.2532 0.2471 0.3615 0.043 Uiso 1 1 calc R . .
C8 C -0.1698(6) 0.3782(7) 0.3942(4) 0.0412(18) Uani 1 1 d . . .
H8 H -0.2115 0.4070 0.4241 0.049 Uiso 1 1 calc R . .
C9 C -0.0828(6) 0.4304(7) 0.3874(4) 0.0426(18) Uani 1 1 d . . .
C10 C -0.0199(6) 0.3916(6) 0.3440(3) 0.0344(15) Uani 1 1 d . . .
H10 H 0.0389 0.4292 0.3403 0.041 Uiso 1 1 calc R . .
C11 C -0.0444(5) 0.2970(5) 0.3061(3) 0.0258(12) Uani 1 1 d . . .
C12 C -0.0371(5) 0.2815(5) 0.1786(3) 0.0253(12) Uani 1 1 d . . .
C13 C -0.1245(5) 0.2444(5) 0.1397(3) 0.0282(13) Uani 1 1 d . . .
H13 H -0.1552 0.1809 0.1405 0.034 Uiso 1 1 calc R . .
C14 C -0.1658(5) 0.3008(6) 0.1000(3) 0.0348(15) Uani 1 1 d . . .
C15 C -0.1246(6) 0.3934(7) 0.0963(4) 0.0426(18) Uani 1 1 d . . .
H15 H -0.1545 0.4295 0.0681 0.051 Uiso 1 1 calc R . .
C16 C -0.0383(6) 0.4324(6) 0.1349(4) 0.0391(17) Uani 1 1 d . . .
H16 H -0.0082 0.4957 0.1333 0.047 Uiso 1 1 calc R . .
C17 C 0.0037(5) 0.3773(5) 0.1760(3) 0.0290(13) Uani 1 1 d . . .
C18 C 0.0943(5) 0.4127(5) 0.2179(3) 0.0292(13) Uani 1 1 d . . .
C19 C 0.1404(6) 0.5105(6) 0.2296(4) 0.0370(16) Uani 1 1 d . . .
H19 H 0.1123 0.5595 0.2095 0.044 Uiso 1 1 calc R . .
C20 C 0.2259(6) 0.5351(6) 0.2700(4) 0.0405(17) Uani 1 1 d . . .
H20 H 0.2564 0.6014 0.2788 0.049 Uiso 1 1 calc R . .
C21 C 0.2674(6) 0.4615(6) 0.2978(4) 0.0392(17) Uani 1 1 d . . .
H21 H 0.3282 0.4760 0.3242 0.047 Uiso 1 1 calc R . .
C22 C 0.2188(5) 0.3678(6) 0.2865(3) 0.0332(14) Uani 1 1 d . . .
H22 H 0.2468 0.3176 0.3055 0.040 Uiso 1 1 calc R . .
C23 C 0.0172(9) 0.5821(7) 0.4285(4) 0.083(3) Uani 1 1 d DU . .
C24 C -0.3406(6) 0.2869(6) 0.0757(4) 0.0432(19) Uani 1 1 d . . .
C25 C 0.1158(5) 0.1364(5) 0.1768(3) 0.0279(13) Uani 1 1 d . . .
C26 C 0.2114(6) 0.0487(6) 0.0857(3) 0.0378(16) Uani 1 1 d . . .
C27 C 0.1320(9) 0.0042(9) 0.0337(5) 0.068(3) Uani 1 1 d . . .
H27A H 0.0865 -0.0425 0.0468 0.102 Uiso 1 1 calc R . .
H27B H 0.1638 -0.0324 -0.0011 0.102 Uiso 1 1 calc R . .
H27C H 0.0941 0.0584 0.0217 0.102 Uiso 1 1 calc R . .
C28 C 0.2772(8) 0.1322(8) 0.0723(5) 0.060(3) Uani 1 1 d . . .
H28A H 0.2350 0.1834 0.0599 0.090 Uiso 1 1 calc R . .
H28B H 0.3169 0.1038 0.0393 0.090 Uiso 1 1 calc R . .
H28C H 0.3221 0.1633 0.1091 0.090 Uiso 1 1 calc R . .
C29 C 0.2749(7) -0.0338(7) 0.1038(4) 0.049(2) Uani 1 1 d . . .
H29A H 0.3201 -0.0048 0.1409 0.074 Uiso 1 1 calc R . .
H29B H 0.3143 -0.0620 0.0706 0.074 Uiso 1 1 calc R . .
H29C H 0.2311 -0.0873 0.1116 0.074 Uiso 1 1 calc R . .
C30 C 0.1138(5) 0.1789(5) 0.3162(3) 0.0304(14) Uani 1 1 d . . .
C31 C 0.1721(8) 0.1775(9) 0.4296(4) 0.059(3) Uani 1 1 d . . .
C32 C 0.2645(10) 0.1198(12) 0.4398(5) 0.084(4) Uani 1 1 d . . .
H32A H 0.2474 0.0471 0.4268 0.127 Uiso 1 1 calc R . .
H32B H 0.2901 0.1365 0.4833 0.127 Uiso 1 1 calc R . .
H32C H 0.3160 0.1383 0.4159 0.127 Uiso 1 1 calc R . .
C33 C 0.0776(10) 0.1358(10) 0.4506(5) 0.069(3) Uani 1 1 d . . .
H33A H 0.0202 0.1736 0.4397 0.104 Uiso 1 1 calc R . .
H33B H 0.0872 0.1428 0.4950 0.104 Uiso 1 1 calc R . .
H33C H 0.0651 0.0643 0.4305 0.104 Uiso 1 1 calc R . .
C34 C 0.1955(9) 0.2905(10) 0.4587(5) 0.075(4) Uani 1 1 d . . .
H34A H 0.2521 0.3153 0.4410 0.113 Uiso 1 1 calc R . .
H34B H 0.2127 0.2995 0.5029 0.113 Uiso 1 1 calc R . .
H34C H 0.1367 0.3284 0.4507 0.113 Uiso 1 1 calc R . .
Ir2 Ir -0.50552(2) 0.701191(18) 0.254502(11) 0.02591(7) Uani 1 1 d . . .
F10 F -0.4371(4) 1.0389(4) 0.1509(2) 0.0472(12) Uani 1 1 d . . .
F11 F -0.4768(5) 1.0596(4) 0.0603(3) 0.0590(16) Uani 1 1 d . . .
F12 F -0.3293(5) 1.0158(4) 0.0876(3) 0.0596(15) Uani 1 1 d . . .
O4 O -0.4613(5) 0.9067(4) 0.0718(2) 0.0385(13) Uani 1 1 d . . .
N6 N -0.3921(4) 0.6039(5) 0.2440(3) 0.0325(13) Uani 1 1 d . B .
N7 N -0.6339(5) 0.5476(4) 0.1457(3) 0.0300(12) Uani 1 1 d . . .
N8 N -0.5585(6) 0.6605(5) 0.3808(3) 0.0390(15) Uani 1 1 d . . .
N5A N -0.5903(5) 0.8240(5) 0.2677(3) 0.0218(11) Uani 0.753(4) 1 d PU B 1
C35A C -0.6838(7) 0.8210(7) 0.2425(4) 0.0277(12) Uani 0.753(4) 1 d PU B 1
H35A H -0.7144 0.7587 0.2193 0.033 Uiso 0.753(4) 1 calc PR B 1
C36A C -0.7386(8) 0.9074(7) 0.2494(5) 0.0338(13) Uani 0.753(4) 1 d PU B 1
H36A H -0.8054 0.9047 0.2305 0.041 Uiso 0.753(4) 1 calc PR B 1
C37A C -0.6935(8) 0.9972(8) 0.2841(5) 0.0358(14) Uani 0.753(4) 1 d PU B 1
H37A H -0.7287 1.0574 0.2894 0.043 Uiso 0.753(4) 1 calc PR B 1
C38A C -0.5946(7) 0.9978(7) 0.3115(4) 0.0317(12) Uani 0.753(4) 1 d PU B 1
H38A H -0.5626 1.0589 0.3356 0.038 Uiso 0.753(4) 1 calc PR B 1
C39A C -0.5438(7) 0.9096(6) 0.3035(4) 0.0260(11) Uani 0.753(4) 1 d PU B 1
C40A C -0.4402(7) 0.9004(6) 0.3295(4) 0.0276(11) Uani 0.753(4) 1 d PU B 1
C41A C -0.3813(8) 0.9801(7) 0.3682(4) 0.0316(13) Uani 0.753(4) 1 d PU B 1
H41A H -0.4088 1.0442 0.3796 0.038 Uiso 0.753(4) 1 calc PR B 1
C42A C -0.2848(8) 0.9676(7) 0.3900(5) 0.0335(13) Uani 0.753(4) 1 d PU B 1
H42A H -0.2453 1.0216 0.4167 0.040 Uiso 0.753(4) 1 calc PR B 1
C43A C -0.2462(7) 0.8733(7) 0.3718(4) 0.0318(12) Uani 0.753(4) 1 d PU B 1
C44A C -0.3033(7) 0.7922(7) 0.3344(4) 0.0271(13) Uani 0.753(4) 1 d PU B 1
H44A H -0.2753 0.7282 0.3242 0.033 Uiso 0.753(4) 1 calc PR B 1
C45A C -0.4022(7) 0.8042(6) 0.3115(4) 0.0241(12) Uani 0.753(4) 1 d PU B 1
O3A O -0.1473(6) 0.8588(6) 0.3954(3) 0.0398(13) Uani 0.753(4) 1 d PU B 1
C57A C -0.0754(9) 0.8612(10) 0.3579(6) 0.0507(19) Uani 0.753(4) 1 d PU B 1
F7A F -0.0676(6) 0.9534(7) 0.3437(4) 0.069(2) Uani 0.753(4) 1 d PU B 1
F8A F 0.0153(6) 0.8464(6) 0.3879(4) 0.0593(19) Uani 0.753(4) 1 d PU B 1
F9A F -0.0887(5) 0.7954(7) 0.3064(3) 0.0596(19) Uani 0.753(4) 1 d PU B 1
N5B N -0.6316(12) 0.8061(11) 0.2545(9) 0.0268(17) Uani 0.247(4) 1 d PGU B 2
C35B C -0.7260(13) 0.7835(10) 0.2220(8) 0.0301(18) Uani 0.247(4) 1 d PGU B 2
H35B H -0.7445 0.7166 0.1998 0.036 Uiso 0.247(4) 1 calc PR B 2
C36B C -0.7934(11) 0.8590(14) 0.2219(9) 0.0327(18) Uani 0.247(4) 1 d PGU B 2
H36B H -0.8580 0.8436 0.1997 0.039 Uiso 0.247(4) 1 calc PR B 2
C37B C -0.7664(13) 0.9569(12) 0.2543(10) 0.0349(18) Uani 0.247(4) 1 d PGU B 2
H37B H -0.8124 1.0085 0.2543 0.042 Uiso 0.247(4) 1 calc PR B 2
C38B C -0.6719(14) 0.9794(10) 0.2868(10) 0.0337(17) Uani 0.247(4) 1 d PGU B 2
H38B H -0.6534 1.0464 0.3090 0.040 Uiso 0.247(4) 1 calc PR B 2
C39B C -0.6045(11) 0.9040(13) 0.2869(9) 0.0280(14) Uani 0.247(4) 1 d PGU B 2
C40B C -0.5080(11) 0.9205(13) 0.3193(8) 0.0279(15) Uani 0.247(4) 1 d PGU B 2
C41B C -0.4734(13) 1.0128(11) 0.3570(9) 0.0302(17) Uani 0.247(4) 1 d PGU B 2
H41B H -0.5142 1.0691 0.3601 0.036 Uiso 0.247(4) 1 calc PR B 2
C42B C -0.3792(14) 1.0227(10) 0.3901(8) 0.0325(18) Uani 0.247(4) 1 d PGU B 2
H42B H -0.3556 1.0858 0.4159 0.039 Uiso 0.247(4) 1 calc PR B 2
C43B C -0.3196(11) 0.9403(13) 0.3855(8) 0.0320(15) Uani 0.247(4) 1 d PGU B 2
C44B C -0.3541(13) 0.8480(11) 0.3478(8) 0.0282(14) Uani 0.247(4) 1 d PGU B 2
H44B H -0.3134 0.7917 0.3447 0.034 Uiso 0.247(4) 1 calc PR B 2
C45B C -0.4483(13) 0.8381(10) 0.3147(8) 0.0265(15) Uani 0.247(4) 1 d PGU B 2
O3B O -0.2267(17) 0.9410(16) 0.4163(10) 0.0355(16) Uani 0.247(4) 1 d PU B 2
C57B C -0.180(3) 1.031(2) 0.4480(16) 0.041(3) Uani 0.247(4) 1 d PU B 2
F7B F -0.0875(16) 1.0095(14) 0.4683(9) 0.048(4) Uani 0.247(4) 1 d PU B 2
F8B F -0.2234(18) 1.0752(16) 0.4971(10) 0.054(4) Uani 0.247(4) 1 d PU B 2
F9B F -0.1704(17) 1.0982(16) 0.4145(10) 0.051(4) Uani 0.247(4) 1 d PU B 2
C46 C -0.4434(5) 0.7456(5) 0.1838(3) 0.0261(13) Uani 1 1 d . B .
C47 C -0.4783(5) 0.8158(5) 0.1513(3) 0.0272(13) Uani 1 1 d . . .
H47 H -0.5377 0.8493 0.1600 0.033 Uiso 1 1 calc R B .
C48 C -0.4235(6) 0.8357(5) 0.1055(3) 0.0309(14) Uani 1 1 d . B .
C49 C -0.3376(6) 0.7879(5) 0.0901(3) 0.0366(16) Uani 1 1 d . . .
H49 H -0.3030 0.8033 0.0584 0.044 Uiso 1 1 calc R B .
C50 C -0.3032(6) 0.7168(6) 0.1218(4) 0.0366(16) Uani 1 1 d . B .
H50 H -0.2447 0.6825 0.1118 0.044 Uiso 1 1 calc R . .
C51 C -0.3552(6) 0.6956(5) 0.1690(3) 0.0295(13) Uani 1 1 d . . .
C52 C -0.3250(6) 0.6208(6) 0.2041(4) 0.0364(16) Uani 1 1 d . B .
C53 C -0.2371(7) 0.5686(7) 0.2005(5) 0.049(2) Uani 1 1 d . . .
H53 H -0.1897 0.5827 0.1746 0.058 Uiso 1 1 calc R B .
C54 C -0.2190(8) 0.4964(8) 0.2346(6) 0.063(3) Uani 1 1 d . B .
H54 H -0.1589 0.4616 0.2326 0.075 Uiso 1 1 calc R . .
C55 C -0.2886(7) 0.4752(8) 0.2714(5) 0.056(3) Uani 1 1 d . . .
H55 H -0.2785 0.4242 0.2938 0.068 Uiso 1 1 calc R B .
C56 C -0.3733(6) 0.5303(7) 0.2748(4) 0.046(2) Uani 1 1 d . B .
H56 H -0.4211 0.5157 0.3003 0.055 Uiso 1 1 calc R . .
C58 C -0.4266(7) 1.0030(5) 0.0924(3) 0.0377(17) Uani 1 1 d . . .
C59 C -0.5936(5) 0.6021(5) 0.1888(3) 0.0256(12) Uani 1 1 d . B .
C60 C -0.6691(6) 0.4835(6) 0.0852(3) 0.0364(16) Uani 1 1 d . B .
C61A C -0.6784(12) 0.5550(11) 0.0414(6) 0.056(4) Uani 0.726(17) 1 d P B 1
H61A H -0.6985 0.5161 -0.0003 0.084 Uiso 0.726(17) 1 calc PR B 1
H61B H -0.6137 0.5912 0.0430 0.084 Uiso 0.726(17) 1 calc PR B 1
H61C H -0.7288 0.6037 0.0535 0.084 Uiso 0.726(17) 1 calc PR B 1
C62A C -0.5954(9) 0.4058(10) 0.0718(6) 0.051(4) Uani 0.726(17) 1 d P B 1
H62A H -0.6167 0.3607 0.0320 0.076 Uiso 0.726(17) 1 calc PR B 1
H62B H -0.5907 0.3668 0.1035 0.076 Uiso 0.726(17) 1 calc PR B 1
H62C H -0.5298 0.4385 0.0708 0.076 Uiso 0.726(17) 1 calc PR B 1
C63A C -0.7752(9) 0.4353(10) 0.0887(7) 0.047(3) Uani 0.726(17) 1 d P B 1
H63A H -0.8210 0.4889 0.1006 0.071 Uiso 0.726(17) 1 calc PR B 1
H63B H -0.7700 0.3934 0.1190 0.071 Uiso 0.726(17) 1 calc PR B 1
H63C H -0.8009 0.3934 0.0486 0.071 Uiso 0.726(17) 1 calc PR B 1
C61B C -0.760(3) 0.504(5) 0.064(2) 0.09(2) Uani 0.274(17) 1 d P B 2
H61D H -0.8055 0.5062 0.0953 0.138 Uiso 0.274(17) 1 calc PR B 2
H61E H -0.7852 0.4514 0.0277 0.138 Uiso 0.274(17) 1 calc PR B 2
H61F H -0.7573 0.5695 0.0524 0.138 Uiso 0.274(17) 1 calc PR B 2
C62B C -0.579(3) 0.491(3) 0.0416(12) 0.052(10) Uani 0.274(17) 1 d P B 2
H62D H -0.5870 0.4327 0.0067 0.078 Uiso 0.274(17) 1 calc PR B 2
H62E H -0.5141 0.4903 0.0654 0.078 Uiso 0.274(17) 1 calc PR B 2
H62F H -0.5834 0.5532 0.0269 0.078 Uiso 0.274(17) 1 calc PR B 2
C63B C -0.659(5) 0.373(2) 0.097(2) 0.088(19) Uani 0.274(17) 1 d P B 2
H63D H -0.6964 0.3654 0.1307 0.132 Uiso 0.274(17) 1 calc PR B 2
H63E H -0.5885 0.3612 0.1067 0.132 Uiso 0.274(17) 1 calc PR B 2
H63F H -0.6866 0.3232 0.0598 0.132 Uiso 0.274(17) 1 calc PR B 2
C64 C -0.5439(6) 0.6664(5) 0.3325(3) 0.0332(15) Uani 1 1 d . B .
C65A C -0.5490(14) 0.6721(12) 0.4485(10) 0.045(4) Uani 0.60(4) 1 d PDU B 1
C66A C -0.6434(17) 0.625(2) 0.4639(13) 0.075(7) Uani 0.60(4) 1 d PDU B 1
H66A H -0.6366 0.6252 0.5076 0.113 Uiso 0.60(4) 1 calc PR B 1
H66B H -0.6546 0.5559 0.4399 0.113 Uiso 0.60(4) 1 calc PR B 1
H66C H -0.7003 0.6648 0.4544 0.113 Uiso 0.60(4) 1 calc PR B 1
C67A C -0.534(2) 0.7840(11) 0.4769(8) 0.062(6) Uani 0.60(4) 1 d PDU B 1
H67A H -0.5895 0.8194 0.4607 0.094 Uiso 0.60(4) 1 calc PR B 1
H67B H -0.4708 0.8099 0.4670 0.094 Uiso 0.60(4) 1 calc PR B 1
H67C H -0.5329 0.7950 0.5213 0.094 Uiso 0.60(4) 1 calc PR B 1
C68A C -0.4575(17) 0.6172(18) 0.4665(14) 0.056(5) Uani 0.60(4) 1 d PDU B 1
H68A H -0.3983 0.6450 0.4527 0.084 Uiso 0.60(4) 1 calc PR B 1
H68B H -0.4677 0.5451 0.4474 0.084 Uiso 0.60(4) 1 calc PR B 1
H68C H -0.4477 0.6261 0.5111 0.084 Uiso 0.60(4) 1 calc PR B 1
C65B C -0.562(2) 0.6653(17) 0.4456(16) 0.047(6) Uani 0.40(4) 1 d PDU B 2
C66B C -0.632(2) 0.582(2) 0.4551(16) 0.050(6) Uani 0.40(4) 1 d PDU B 2
H66D H -0.7008 0.5929 0.4399 0.074 Uiso 0.40(4) 1 calc PR B 2
H66E H -0.6281 0.5825 0.4987 0.074 Uiso 0.40(4) 1 calc PR B 2
H66F H -0.6123 0.5167 0.4327 0.074 Uiso 0.40(4) 1 calc PR B 2
C67B C -0.596(4) 0.7689(19) 0.4720(15) 0.071(8) Uani 0.40(4) 1 d PDU B 2
H67D H -0.5550 0.8199 0.4597 0.106 Uiso 0.40(4) 1 calc PR B 2
H67E H -0.5891 0.7808 0.5167 0.106 Uiso 0.40(4) 1 calc PR B 2
H67F H -0.6665 0.7734 0.4568 0.106 Uiso 0.40(4) 1 calc PR B 2
C68B C -0.455(2) 0.653(3) 0.469(2) 0.060(8) Uani 0.40(4) 1 d PDU B 2
H68D H -0.4313 0.5909 0.4451 0.090 Uiso 0.40(4) 1 calc PR B 2
H68E H -0.4511 0.6491 0.5121 0.090 Uiso 0.40(4) 1 calc PR B 2
H68F H -0.4130 0.7109 0.4654 0.090 Uiso 0.40(4) 1 calc PR B 2
C69 C 0.4929(6) 0.2570(6) 0.2659(4) 0.0467(19) Uani 1 1 d DU . .
F13A F 0.4391(15) 0.1719(13) 0.2405(6) 0.076(5) Uani 0.67(4) 1 d PDU C 1
F14A F 0.4508(13) 0.3329(15) 0.2420(7) 0.068(5) Uani 0.67(4) 1 d PDU C 1
F15A F 0.5850(7) 0.2517(12) 0.2487(9) 0.045(3) Uani 0.67(4) 1 d PDU C 1
F13B F 0.484(3) 0.1531(10) 0.2524(13) 0.070(8) Uani 0.33(4) 1 d PDU C 2
F14B F 0.420(2) 0.287(3) 0.2306(12) 0.081(8) Uani 0.33(4) 1 d PDU C 2
F15B F 0.5820(15) 0.282(2) 0.2508(19) 0.057(7) Uani 0.33(4) 1 d PDU C 2
S1 S 0.49456(14) 0.29366(14) 0.34898(8) 0.0321(3) Uani 1 1 d D C .
O5A O 0.3942(10) 0.296(3) 0.3641(15) 0.063(8) Uani 0.47(6) 1 d PD C 1
O6A O 0.5516(16) 0.2135(10) 0.3664(11) 0.030(4) Uani 0.47(6) 1 d PD C 1
O7A O 0.552(2) 0.3906(11) 0.3682(9) 0.049(6) Uani 0.47(6) 1 d PD C 1
O5B O 0.3933(9) 0.2571(17) 0.3535(10) 0.041(4) Uani 0.53(6) 1 d PD C 2
O6B O 0.5722(13) 0.243(3) 0.3748(14) 0.047(6) Uani 0.53(6) 1 d PD C 2
O7B O 0.505(3) 0.4010(8) 0.3571(12) 0.061(8) Uani 0.53(6) 1 d PD C 2
C70A C -0.0103(10) 0.2915(9) -0.0541(8) 0.055(4) Uani 0.736(10) 1 d PD D 1
F16A F -0.0841(12) 0.2563(11) -0.0286(9) 0.109(8) Uani 0.736(10) 1 d PD D 1
F17A F 0.0024(11) 0.3906(7) -0.0307(5) 0.077(4) Uani 0.736(10) 1 d PD D 1
F18A F 0.0722(9) 0.2478(8) -0.0374(6) 0.094(4) Uani 0.736(10) 1 d PD D 1
S2A S -0.0388(2) 0.26355(19) -0.13577(15) 0.0323(8) Uani 0.736(10) 1 d PD D 1
O8A O -0.1272(6) 0.3168(6) -0.1470(5) 0.050(2) Uani 0.736(10) 1 d PD D 1
O9A O -0.0545(6) 0.1547(5) -0.1504(4) 0.0385(18) Uani 0.736(10) 1 d PD D 1
O10A O 0.0492(7) 0.3017(7) -0.1552(5) 0.059(3) Uani 0.736(10) 1 d PD D 1
C70B C -0.032(2) 0.311(2) -0.0309(12) 0.060(14) Uani 0.264(10) 1 d PD D 2
F16B F -0.122(2) 0.272(3) -0.028(2) 0.065(10) Uani 0.264(10) 1 d PD D 2
F17B F -0.030(3) 0.4095(19) -0.0079(15) 0.088(12) Uani 0.264(10) 1 d PD D 2
F18B F 0.033(2) 0.271(2) 0.0043(17) 0.094(11) Uani 0.264(10) 1 d PD D 2
S2B S 0.0080(8) 0.2941(8) -0.1054(5) 0.050(3) Uani 0.264(10) 1 d PD D 2
O8B O -0.0766(17) 0.3349(16) -0.1337(18) 0.074(11) Uani 0.264(10) 1 d PD D 2
O9B O 0.010(2) 0.1856(12) -0.1217(16) 0.072(9) Uani 0.264(10) 1 d PD D 2
O10B O 0.1007(13) 0.349(2) -0.098(2) 0.14(3) Uani 0.264(10) 1 d PD D 2

loop_
_atom_site_aniso_label
_atom_site_aniso_U_11
_atom_site_aniso_U_22
_atom_site_aniso_U_33
_atom_site_aniso_U_23
_atom_site_aniso_U_13
_atom_site_aniso_U_12
Ir1 0.02018(11) 0.02055(11) 0.02599(12) 0.00580(8) 0.00478(8) 0.00312(8)
F1A 0.122(12) 0.061(9) 0.110(10) -0.044(8) 0.062(9) -0.016(9)
F2A 0.136(14) 0.031(6) 0.092(9) -0.015(6) 0.061(9) -0.027(9)
F3A 0.057(8) 0.085(10) 0.073(10) -0.034(8) 0.030(7) -0.003(8)
F1B 0.115(12) 0.053(9) 0.107(10) -0.036(8) 0.063(9) -0.018(8)
F2B 0.138(14) 0.032(7) 0.104(10) -0.011(7) 0.055(10) -0.023(10)
F3B 0.065(9) 0.091(10) 0.084(12) -0.040(9) 0.041(8) -0.024(8)
F4 0.051(3) 0.075(4) 0.050(3) 0.016(3) 0.009(2) -0.013(3)
F5 0.044(3) 0.055(3) 0.060(3) 0.026(3) -0.018(2) -0.010(2)
F6 0.039(3) 0.038(3) 0.133(6) 0.021(3) -0.012(3) 0.003(2)
O1 0.060(4) 0.052(4) 0.062(4) -0.021(3) 0.026(3) 0.004(3)
O2 0.036(3) 0.053(3) 0.037(3) 0.018(3) -0.004(2) -0.002(2)
N1 0.025(3) 0.023(2) 0.029(3) 0.009(2) 0.001(2) 0.001(2)
N2 0.024(3) 0.020(2) 0.033(3) 0.003(2) 0.007(2) 0.0016(19)
N3 0.030(3) 0.032(3) 0.037(3) 0.008(2) 0.010(2) 0.006(2)
N4 0.037(3) 0.048(4) 0.034(3) 0.006(3) 0.001(3) 0.017(3)
C1 0.031(3) 0.022(3) 0.037(3) 0.006(3) 0.000(3) -0.002(2)
C2 0.043(4) 0.034(4) 0.045(4) 0.008(3) -0.001(3) -0.006(3)
C3 0.035(4) 0.040(4) 0.049(4) 0.022(3) -0.003(3) -0.014(3)
C4 0.026(3) 0.041(4) 0.038(4) 0.020(3) 0.003(3) -0.001(3)
C5 0.025(3) 0.030(3) 0.039(4) 0.022(3) 0.008(3) 0.006(2)
C6 0.022(3) 0.035(3) 0.029(3) 0.013(3) 0.005(2) 0.006(2)
C7 0.028(3) 0.049(4) 0.036(4) 0.020(3) 0.011(3) 0.013(3)
C8 0.039(4) 0.053(5) 0.035(4) 0.008(3) 0.018(3) 0.019(4)
C9 0.039(4) 0.044(4) 0.042(4) -0.003(3) 0.014(3) 0.010(3)
C10 0.034(4) 0.034(4) 0.035(4) 0.004(3) 0.008(3) 0.007(3)
C11 0.025(3) 0.026(3) 0.027(3) 0.005(2) 0.008(2) 0.010(2)
C12 0.021(3) 0.029(3) 0.029(3) 0.009(2) 0.006(2) 0.004(2)
C13 0.029(3) 0.026(3) 0.031(3) 0.008(2) 0.006(3) 0.002(2)
C14 0.028(3) 0.043(4) 0.037(4) 0.018(3) 0.000(3) 0.001(3)
C15 0.040(4) 0.046(4) 0.049(5) 0.029(4) 0.002(3) 0.000(3)
C16 0.037(4) 0.035(4) 0.053(5) 0.024(3) 0.008(3) 0.001(3)
C17 0.026(3) 0.030(3) 0.036(3) 0.016(3) 0.006(3) 0.002(2)
C18 0.027(3) 0.026(3) 0.038(4) 0.012(3) 0.010(3) 0.003(2)
C19 0.030(4) 0.030(3) 0.055(5) 0.019(3) 0.006(3) 0.000(3)
C20 0.034(4) 0.029(4) 0.059(5) 0.010(3) 0.011(3) -0.005(3)
C21 0.026(3) 0.042(4) 0.048(4) 0.008(3) 0.002(3) -0.002(3)
C22 0.029(3) 0.031(3) 0.039(4) 0.006(3) 0.004(3) 0.003(3)
C23 0.097(7) 0.050(5) 0.089(6) -0.033(5) 0.050(6) -0.011(5)
C24 0.035(4) 0.037(4) 0.060(5) 0.022(4) -0.005(4) -0.001(3)
C25 0.029(3) 0.024(3) 0.033(3) 0.008(2) 0.008(3) 0.004(2)
C26 0.043(4) 0.041(4) 0.033(4) 0.009(3) 0.017(3) 0.017(3)
C27 0.075(7) 0.081(8) 0.040(5) -0.003(5) -0.003(5) 0.032(6)
C28 0.074(7) 0.057(6) 0.066(6) 0.032(5) 0.042(5) 0.027(5)
C29 0.056(5) 0.047(5) 0.053(5) 0.016(4) 0.023(4) 0.023(4)
C30 0.023(3) 0.034(3) 0.033(3) 0.005(3) 0.002(3) 0.008(3)
C31 0.057(6) 0.088(8) 0.033(4) 0.011(5) 0.005(4) 0.034(5)
C32 0.093(9) 0.124(12) 0.042(5) 0.028(6) 0.001(6) 0.058(9)
C33 0.089(9) 0.082(8) 0.039(5) 0.014(5) 0.011(5) 0.020(7)
C34 0.060(7) 0.105(10) 0.044(5) -0.017(6) -0.003(5) 0.013(6)
Ir2 0.03691(15) 0.02120(11) 0.02004(11) 0.00743(8) 0.00192(9) -0.00797(9)
F10 0.077(4) 0.032(2) 0.032(2) 0.0058(18) 0.007(2) 0.008(2)
F11 0.093(4) 0.036(3) 0.051(3) 0.028(2) -0.013(3) -0.004(3)
F12 0.065(4) 0.033(3) 0.088(4) 0.021(3) 0.031(3) -0.004(2)
O4 0.064(4) 0.028(2) 0.024(2) 0.0131(19) -0.003(2) -0.009(2)
N6 0.023(3) 0.039(3) 0.043(3) 0.026(3) 0.002(2) 0.001(2)
N7 0.035(3) 0.027(3) 0.028(3) 0.007(2) 0.001(2) -0.003(2)
N8 0.057(4) 0.033(3) 0.028(3) 0.010(2) 0.006(3) -0.012(3)
N5A 0.023(2) 0.014(2) 0.032(2) 0.0113(19) 0.009(2) -0.0053(19)
C35A 0.026(3) 0.023(2) 0.036(2) 0.010(2) 0.010(2) 0.003(2)
C36A 0.034(3) 0.029(3) 0.040(3) 0.009(2) 0.007(2) 0.009(2)
C37A 0.038(3) 0.029(3) 0.041(3) 0.007(2) 0.007(3) 0.013(2)
C38A 0.035(3) 0.024(2) 0.036(2) 0.006(2) 0.008(2) 0.005(2)
C39A 0.029(2) 0.019(2) 0.031(2) 0.0071(19) 0.007(2) -0.003(2)
C40A 0.033(2) 0.023(2) 0.028(2) 0.0072(19) 0.008(2) -0.004(2)
C41A 0.038(3) 0.024(2) 0.031(2) 0.005(2) 0.005(2) -0.006(2)
C42A 0.039(3) 0.028(3) 0.033(2) 0.007(2) 0.002(2) -0.006(2)
C43A 0.035(2) 0.029(2) 0.031(2) 0.009(2) 0.001(2) -0.005(2)
C44A 0.031(3) 0.024(3) 0.027(3) 0.008(2) 0.003(2) -0.006(2)
C45A 0.029(3) 0.023(2) 0.024(2) 0.010(2) 0.007(2) -0.003(2)
O3A 0.037(3) 0.040(3) 0.041(3) 0.012(2) -0.005(2) -0.004(2)
C57A 0.039(3) 0.055(4) 0.056(4) 0.017(3) -0.007(3) -0.005(3)
F7A 0.053(4) 0.074(5) 0.090(5) 0.049(4) -0.006(4) -0.011(4)
F8A 0.048(4) 0.057(4) 0.072(5) 0.027(4) -0.018(3) -0.011(3)
F9A 0.038(3) 0.083(5) 0.053(4) 0.004(4) 0.006(3) 0.005(3)
N5B 0.028(3) 0.019(3) 0.036(3) 0.009(3) 0.008(3) 0.003(3)
C35B 0.031(3) 0.024(3) 0.038(3) 0.010(3) 0.008(3) 0.004(3)
C36B 0.033(3) 0.027(3) 0.039(3) 0.009(3) 0.008(3) 0.006(3)
C37B 0.036(3) 0.028(3) 0.041(3) 0.006(3) 0.007(3) 0.010(3)
C38B 0.035(3) 0.027(3) 0.039(3) 0.007(3) 0.007(3) 0.010(3)
C39B 0.029(3) 0.022(2) 0.035(2) 0.008(2) 0.008(2) 0.002(2)
C40B 0.032(3) 0.022(2) 0.031(3) 0.008(2) 0.008(2) -0.002(2)
C41B 0.035(3) 0.024(3) 0.031(3) 0.006(3) 0.006(3) -0.005(3)
C42B 0.038(3) 0.026(3) 0.032(3) 0.006(3) 0.004(3) -0.006(3)
C43B 0.037(3) 0.028(3) 0.031(3) 0.008(2) 0.003(3) -0.007(3)
C44B 0.033(3) 0.025(2) 0.028(2) 0.009(2) 0.005(2) -0.005(2)
C45B 0.031(3) 0.022(3) 0.028(3) 0.008(3) 0.008(3) -0.003(3)
O3B 0.039(3) 0.032(3) 0.036(3) 0.011(3) 0.000(3) -0.007(3)
C57B 0.047(5) 0.036(5) 0.042(5) 0.017(4) -0.005(4) -0.012(4)
F7B 0.053(8) 0.039(7) 0.053(8) 0.024(6) -0.012(7) -0.029(7)
F8B 0.065(9) 0.044(8) 0.048(8) 0.011(7) -0.004(8) -0.010(7)
F9B 0.060(9) 0.045(8) 0.051(8) 0.030(7) -0.010(7) -0.015(7)
C46 0.038(4) 0.024(3) 0.019(3) 0.010(2) 0.005(2) -0.009(2)
C47 0.036(3) 0.023(3) 0.022(3) 0.006(2) -0.001(2) -0.002(2)
C48 0.049(4) 0.023(3) 0.021(3) 0.010(2) -0.003(3) -0.007(3)
C49 0.057(5) 0.027(3) 0.028(3) 0.008(3) 0.015(3) -0.006(3)
C50 0.042(4) 0.029(3) 0.041(4) 0.011(3) 0.013(3) -0.004(3)
C51 0.038(4) 0.026(3) 0.027(3) 0.010(2) 0.005(3) -0.004(3)
C52 0.039(4) 0.034(4) 0.042(4) 0.023(3) 0.003(3) -0.005(3)
C53 0.040(4) 0.045(5) 0.074(6) 0.032(4) 0.019(4) 0.008(4)
C54 0.043(5) 0.065(6) 0.101(9) 0.058(6) 0.014(5) 0.012(4)
C55 0.036(4) 0.063(6) 0.086(7) 0.049(6) 0.006(4) 0.007(4)
C56 0.035(4) 0.056(5) 0.058(5) 0.040(4) 0.000(4) -0.004(4)
C58 0.060(5) 0.026(3) 0.031(3) 0.013(3) 0.007(3) 0.000(3)
C59 0.030(3) 0.023(3) 0.028(3) 0.013(2) 0.006(2) 0.004(2)
C60 0.042(4) 0.036(4) 0.026(3) -0.002(3) -0.002(3) -0.003(3)
C61A 0.073(10) 0.060(8) 0.034(6) 0.015(6) -0.002(6) 0.001(7)
C62A 0.039(6) 0.051(7) 0.052(7) -0.009(6) 0.000(5) 0.006(5)
C63A 0.036(6) 0.045(7) 0.050(7) -0.010(5) 0.006(5) -0.008(5)
C61B 0.05(2) 0.16(6) 0.05(2) -0.04(3) 0.000(18) 0.02(3)
C62B 0.06(2) 0.07(2) 0.019(12) -0.001(13) 0.008(12) -0.027(17)
C63B 0.17(5) 0.020(15) 0.06(2) -0.021(15) 0.02(3) -0.04(2)
C64 0.045(4) 0.028(3) 0.028(3) 0.012(3) 0.003(3) -0.012(3)
C65A 0.074(9) 0.040(7) 0.021(6) 0.010(6) 0.007(7) -0.012(7)
C66A 0.086(13) 0.097(17) 0.043(10) 0.013(13) 0.021(9) -0.031(13)
C67A 0.110(16) 0.048(8) 0.028(7) 0.006(6) 0.013(10) -0.009(10)
C68A 0.085(12) 0.051(11) 0.028(7) 0.004(10) -0.004(8) -0.003(9)
C65B 0.076(11) 0.043(10) 0.023(9) 0.008(9) 0.004(9) -0.008(9)
C66B 0.072(14) 0.051(14) 0.032(12) 0.017(11) 0.019(10) -0.010(12)
C67B 0.11(2) 0.061(14) 0.042(12) 0.016(11) 0.016(15) 0.014(15)
C68B 0.080(15) 0.064(18) 0.034(12) 0.009(16) 0.004(11) -0.018(14)
C69 0.053(5) 0.057(5) 0.032(4) 0.009(3) 0.015(3) 0.003(4)
F13A 0.084(10) 0.097(8) 0.039(5) 0.012(5) -0.010(6) -0.043(7)
F14A 0.069(8) 0.114(10) 0.034(6) 0.038(7) 0.008(5) 0.036(8)
F15A 0.064(6) 0.033(6) 0.049(5) 0.015(5) 0.035(4) 0.018(4)
F13B 0.084(18) 0.076(13) 0.033(11) -0.022(9) 0.020(11) -0.024(11)
F14B 0.085(15) 0.125(18) 0.027(9) 0.009(12) -0.006(9) 0.012(14)
F15B 0.085(14) 0.047(15) 0.055(12) 0.028(13) 0.038(10) 0.027(10)
S1 0.0368(9) 0.0365(9) 0.0268(8) 0.0122(7) 0.0091(7) 0.0080(7)
O5A 0.025(8) 0.14(2) 0.028(10) 0.018(16) 0.015(6) 0.021(10)
O6A 0.026(8) 0.022(6) 0.041(7) 0.008(5) -0.005(6) -0.011(5)
O7A 0.093(16) 0.030(7) 0.029(7) 0.016(5) 0.004(8) 0.017(8)
O5B 0.042(7) 0.055(10) 0.025(8) 0.002(6) 0.007(5) 0.023(6)
O6B 0.026(7) 0.079(15) 0.048(11) 0.039(12) 0.003(6) 0.001(8)
O7B 0.13(2) 0.020(6) 0.043(10) 0.013(5) 0.027(13) 0.002(8)
C70A 0.081(12) 0.038(7) 0.048(8) 0.012(6) 0.005(8) -0.001(7)
F16A 0.20(2) 0.060(7) 0.078(9) 0.001(6) 0.092(14) -0.025(11)
F17A 0.127(10) 0.039(5) 0.056(7) -0.006(4) 0.011(6) -0.014(5)
F18A 0.129(11) 0.071(7) 0.075(7) 0.027(6) -0.044(7) 0.004(6)
S2A 0.0307(15) 0.0280(12) 0.0402(17) 0.0104(10) 0.0073(12) 0.0014(10)
O8A 0.036(5) 0.038(5) 0.078(7) 0.021(4) -0.006(5) 0.005(4)
O9A 0.039(4) 0.023(3) 0.054(5) 0.008(3) 0.009(4) 0.001(3)
O10A 0.044(5) 0.059(6) 0.079(7) 0.020(5) 0.023(5) -0.002(4)
C70B 0.06(3) 0.05(3) 0.09(4) 0.03(3) 0.03(3) 0.02(2)
F16B 0.065(16) 0.08(2) 0.049(17) 0.000(14) 0.029(14) -0.006(14)
F17B 0.16(4) 0.045(16) 0.055(19) 0.007(14) 0.02(2) -0.009(18)
F18B 0.11(3) 0.10(2) 0.09(2) 0.06(2) -0.02(2) -0.004(19)
S2B 0.049(6) 0.055(6) 0.053(6) 0.021(5) 0.012(5) 0.025(5)
O8B 0.053(18) 0.025(12) 0.14(3) 0.031(15) -0.034(19) 0.012(12)
O9B 0.07(2) 0.045(15) 0.11(3) 0.034(16) 0.006(19) 0.017(15)
O10B 0.024(14) 0.14(4) 0.31(7) 0.16(5) 0.06(3) 0.029(18)

loop_
_atom_type_symbol
_atom_type_description
_atom_type_scat_dispersion_real
_atom_type_scat_dispersion_imag
_atom_type_scat_source
C C 0.0033 0.0016 'International Tables Vol C Tables 4.2.6.8 and 6.1.1.4'
H H 0.0000 0.0000 'International Tables Vol C Tables 4.2.6.8 and 6.1.1.4'
N N 0.0061 0.0033 'International Tables Vol C Tables 4.2.6.8 and 6.1.1.4'
O O 0.0106 0.0060 'International Tables Vol C Tables 4.2.6.8 and 6.1.1.4'
F F 0.0171 0.0103 'International Tables Vol C Tables 4.2.6.8 and 6.1.1.4'
S S 0.1246 0.1234 'International Tables Vol C Tables 4.2.6.8 and 6.1.1.4'
Ir Ir -1.4442 7.9887 'International Tables Vol C Tables 4.2.6.8 and 6.1.1.4'

loop_
_geom_angle_atom_site_label_1
_geom_angle_atom_site_label_2
_geom_angle_atom_site_label_3
_geom_angle
C30 Ir1 C25 98.9(3)
C30 Ir1 C12 169.4(3)
C25 Ir1 C12 90.1(3)
C30 Ir1 C11 83.8(3)
C25 Ir1 C11 176.5(3)
C12 Ir1 C11 87.5(3)
C30 Ir1 N1 91.5(3)
C25 Ir1 N1 97.8(2)
C12 Ir1 N1 92.9(2)
C11 Ir1 N1 79.9(2)
C30 Ir1 N2 94.5(3)
C25 Ir1 N2 91.5(2)
C12 Ir1 N2 79.5(2)
C11 Ir1 N2 90.5(2)
N1 Ir1 N2 168.1(2)
C23 O1 C9 121.1(7)
C24 O2 C14 116.6(7)
C1 N1 C5 119.6(6)
C1 N1 Ir1 124.6(5)
C5 N1 Ir1 115.8(4)
C22 N2 C18 120.5(6)
C22 N2 Ir1 123.9(5)
C18 N2 Ir1 115.2(4)
C25 N3 C26 175.0(7)
C30 N4 C31 165.5(8)
N1 C1 C2 122.2(7)
N1 C1 H1 118.9
C2 C1 H1 118.9
C1 C2 C3 119.3(8)
C1 C2 H2 120.4
C3 C2 H2 120.4
C2 C3 C4 119.3(7)
C2 C3 H3 120.4
C4 C3 H3 120.4
C3 C4 C5 120.6(7)
C3 C4 H4 119.7
C5 C4 H4 119.7
N1 C5 C4 118.9(7)
N1 C5 C6 114.4(6)
C4 C5 C6 126.7(6)
C7 C6 C11 120.1(7)
C7 C6 C5 123.2(6)
C11 C6 C5 116.4(6)
C8 C7 C6 119.9(7)
C8 C7 H7 120.1
C6 C7 H7 120.1
C7 C8 C9 119.1(7)
C7 C8 H8 120.4
C9 C8 H8 120.4
C10 C9 C8 122.4(8)
C10 C9 O1 123.2(8)
C8 C9 O1 114.4(7)
C9 C10 C11 118.9(7)
C9 C10 H10 120.6
C11 C10 H10 120.6
C10 C11 C6 119.6(6)
C10 C11 Ir1 127.0(5)
C6 C11 Ir1 113.4(5)
C13 C12 C17 117.3(6)
C13 C12 Ir1 128.8(5)
C17 C12 Ir1 113.9(5)
C14 C13 C12 119.6(6)
C14 C13 H13 120.2
C12 C13 H13 120.2
C15 C14 C13 123.1(7)
C15 C14 O2 118.1(7)
C13 C14 O2 118.7(7)
C14 C15 C16 118.4(7)
C14 C15 H15 120.8
C16 C15 H15 120.8
C15 C16 C17 119.3(7)
C15 C16 H16 120.3
C17 C16 H16 120.3
C16 C17 C12 122.2(7)
C16 C17 C18 122.8(6)
C12 C17 C18 115.0(6)
N2 C18 C19 119.3(7)
N2 C18 C17 115.4(6)
C19 C18 C17 125.3(6)
C20 C19 C18 120.1(7)
C20 C19 H19 120.0
C18 C19 H19 120.0
C19 C20 C21 119.2(7)
C19 C20 H20 120.4
C21 C20 H20 120.4
C22 C21 C20 119.0(7)
C22 C21 H21 120.5
C20 C21 H21 120.5
N2 C22 C21 121.6(7)
N2 C22 H22 119.2
C21 C22 H22 119.2
O1 C23 F1A 102(2)
O1 C23 F3B 120.2(19)
F1A C23 F3B 113(3)
O1 C23 F1B 112(2)
F1A C23 F1B 10(3)
F3B C23 F1B 107.7(13)
O1 C23 F2A 124(2)
F1A C23 F2A 108.9(13)
F3B C23 F2A 88.3(18)
F1B C23 F2A 101(2)
O1 C23 F2B 100(2)
F1A C23 F2B 112(2)
F3B C23 F2B 108.6(13)
F1B C23 F2B 107.4(13)
F2A C23 F2B 25.0(12)
O1 C23 F3A 106.4(18)
F1A C23 F3A 107.8(13)
F3B C23 F3A 18.4(18)
F1B C23 F3A 105(3)
F2A C23 F3A 106.6(12)
F2B C23 F3A 125.6(18)
F5 C24 F4 108.3(7)
F5 C24 O2 109.2(8)
F4 C24 O2 112.9(7)
F5 C24 F6 108.0(7)
F4 C24 F6 105.6(8)
O2 C24 F6 112.6(7)
N3 C25 Ir1 176.4(6)
N3 C26 C27 107.0(7)
N3 C26 C28 106.7(7)
C27 C26 C28 113.1(9)
N3 C26 C29 108.3(6)
C27 C26 C29 110.8(8)
C28 C26 C29 110.8(8)
C26 C27 H27A 109.5
C26 C27 H27B 109.5
H27A C27 H27B 109.5
C26 C27 H27C 109.5
H27A C27 H27C 109.5
H27B C27 H27C 109.5
C26 C28 H28A 109.5
C26 C28 H28B 109.5
H28A C28 H28B 109.5
C26 C28 H28C 109.5
H28A C28 H28C 109.5
H28B C28 H28C 109.5
C26 C29 H29A 109.5
C26 C29 H29B 109.5
H29A C29 H29B 109.5
C26 C29 H29C 109.5
H29A C29 H29C 109.5
H29B C29 H29C 109.5
N4 C30 Ir1 168.5(6)
N4 C31 C32 109.1(8)
N4 C31 C33 104.8(8)
C32 C31 C33 114.3(11)
N4 C31 C34 106.6(9)
C32 C31 C34 109.3(10)
C33 C31 C34 112.4(9)
C31 C32 H32A 109.5
C31 C32 H32B 109.5
H32A C32 H32B 109.5
C31 C32 H32C 109.5
H32A C32 H32C 109.5
H32B C32 H32C 109.5
C31 C33 H33A 109.5
C31 C33 H33B 109.5
H33A C33 H33B 109.5
C31 C33 H33C 109.5
H33A C33 H33C 109.5
H33B C33 H33C 109.5
C31 C34 H34A 109.5
C31 C34 H34B 109.5
H34A C34 H34B 109.5
C31 C34 H34C 109.5
H34A C34 H34C 109.5
H34B C34 H34C 109.5
C59 Ir2 C64 102.6(3)
C59 Ir2 N5A 101.7(3)
C64 Ir2 N5A 90.8(3)
C59 Ir2 N6 89.3(3)
C64 Ir2 N6 95.3(3)
N5A Ir2 N6 165.9(2)
C59 Ir2 C45A 171.5(3)
C64 Ir2 C45A 85.4(3)
N5A Ir2 C45A 80.9(3)
N6 Ir2 C45A 86.9(3)
C59 Ir2 C46 86.3(2)
C64 Ir2 C46 170.2(3)
N5A Ir2 C46 91.5(3)
N6 Ir2 C46 80.4(3)
C45A Ir2 C46 85.6(3)
C59 Ir2 C45B 160.9(5)
C64 Ir2 C45B 83.2(5)
N5A Ir2 C45B 59.6(5)
N6 Ir2 C45B 108.4(5)
C45A Ir2 C45B 21.5(5)
C46 Ir2 C45B 89.7(5)
C59 Ir2 N5B 86.6(5)
C64 Ir2 N5B 90.5(5)
N5A Ir2 N5B 15.6(4)
N6 Ir2 N5B 173.5(5)
C45A Ir2 N5B 96.5(5)
C46 Ir2 N5B 94.3(5)
C45B Ir2 N5B 75.1(7)
C58 O4 C48 116.6(6)
C56 N6 C52 117.8(7)
C56 N6 Ir2 126.4(6)
C52 N6 Ir2 115.6(5)
C59 N7 C60 169.3(7)
C64 N8 C65B 170.2(13)
C64 N8 C65A 162.8(10)
C65B N8 C65A 7.6(15)
C35A N5A C39A 122.2(8)
C35A N5A Ir2 122.4(6)
C39A N5A Ir2 115.4(6)
N5A C35A C36A 121.4(9)
N5A C35A H35A 119.3
C36A C35A H35A 119.3
C37A C36A C35A 118.6(9)
C37A C36A H36A 120.7
C35A C36A H36A 120.7
C36A C37A C38A 118.9(9)
C36A C37A H37A 120.5
C38A C37A H37A 120.5
C39A C38A C37A 120.2(9)
C39A C38A H38A 119.9
C37A C38A H38A 119.9
N5A C39A C38A 118.8(9)
N5A C39A C40A 115.8(8)
C38A C39A C40A 125.4(8)
C41A C40A C45A 121.1(9)
C41A C40A C39A 123.8(8)
C45A C40A C39A 115.1(8)
C42A C41A C40A 121.2(9)
C42A C41A H41A 119.4
C40A C41A H41A 119.4
C41A C42A C43A 118.0(9)
C41A C42A H42A 121.0
C43A C42A H42A 121.0
C44A C43A C42A 122.1(9)
C44A C43A O3A 119.4(9)
C42A C43A O3A 118.4(8)
C43A C44A C45A 120.4(9)
C43A C44A H44A 119.8
C45A C44A H44A 119.8
C44A C45A C40A 117.1(8)
C44A C45A Ir2 130.2(6)
C40A C45A Ir2 112.7(6)
C57A O3A C43A 116.6(8)
F9A C57A O3A 115.4(10)
F9A C57A F7A 106.3(11)
O3A C57A F7A 110.7(11)
F9A C57A F8A 108.0(11)
O3A C57A F8A 108.9(10)
F7A C57A F8A 107.2(9)
C35B N5B C39B 120.0
C35B N5B Ir2 126.4(9)
C39B N5B Ir2 113.3(9)
C36B C35B N5B 120.0
C36B C35B H35B 120.0
N5B C35B H35B 120.0
C35B C36B C37B 120.0
C35B C36B H36B 120.0
C37B C36B H36B 120.0
C38B C37B C36B 120.0
C38B C37B H37B 120.0
C36B C37B H37B 120.0
C37B C38B C39B 120.0
C37B C38B H38B 120.0
C39B C38B H38B 120.0
C38B C39B N5B 120.0
C38B C39B C40B 123.4(13)
N5B C39B C40B 116.6(13)
C41B C40B C45B 120.0
C41B C40B C39B 122.8(14)
C45B C40B C39B 117.1(14)
C40B C41B C42B 120.0
C40B C41B H41B 120.0
C42B C41B H41B 120.0
C43B C42B C41B 120.0
C43B C42B H42B 120.0
C41B C42B H42B 120.0
O3B C43B C44B 115.0(15)
O3B C43B C42B 125.0(15)
C44B C43B C42B 120.0
C43B C44B C45B 120.0
C43B C44B H44B 120.0
C45B C44B H44B 120.0
C44B C45B C40B 120.0
C44B C45B Ir2 122.5(9)
C40B C45B Ir2 117.5(9)
C43B O3B C57B 119(2)
F9B C57B F8B 108(3)
F9B C57B F7B 108(3)
F8B C57B F7B 107(3)
F9B C57B O3B 114(3)
F8B C57B O3B 114(3)
F7B C57B O3B 106(3)
C47 C46 C51 119.5(6)
C47 C46 Ir2 127.6(5)
C51 C46 Ir2 112.8(4)
C46 C47 C48 118.2(7)
C46 C47 H47 120.9
C48 C47 H47 120.9
C49 C48 C47 123.4(6)
C49 C48 O4 119.0(6)
C47 C48 O4 117.5(7)
C48 C49 C50 118.6(6)
C48 C49 H49 120.7
C50 C49 H49 120.7
C49 C50 C51 119.9(7)
C49 C50 H50 120.1
C51 C50 H50 120.1
C50 C51 C46 120.3(6)
C50 C51 C52 123.4(7)
C46 C51 C52 116.2(6)
N6 C52 C53 120.1(7)
N6 C52 C51 114.2(7)
C53 C52 C51 125.7(7)
C54 C53 C52 120.1(8)
C54 C53 H53 120.0
C52 C53 H53 120.0
C55 C54 C53 119.8(9)
C55 C54 H54 120.1
C53 C54 H54 120.1
C54 C55 C56 118.3(8)
C54 C55 H55 120.9
C56 C55 H55 120.9
N6 C56 C55 123.8(8)
N6 C56 H56 118.1
C55 C56 H56 118.1
F11 C58 F10 107.8(7)
F11 C58 F12 108.5(6)
F10 C58 F12 105.9(7)
F11 C58 O4 108.6(7)
F10 C58 O4 113.2(6)
F12 C58 O4 112.6(7)
N7 C59 Ir2 170.0(6)
C61B C60 N7 112.9(19)
C61B C60 C62A 139(2)
N7 C60 C62A 106.8(7)
C61B C60 C61A 62(3)
N7 C60 C61A 105.6(7)
C62A C60 C61A 114.8(10)
C61B C60 C63A 49(3)
N7 C60 C63A 108.0(7)
C62A C60 C63A 111.6(9)
C61A C60 C63A 109.5(10)
C61B C60 C63B 115(4)
N7 C60 C63B 102.6(16)
C62A C60 C63B 46(2)
C61A C60 C63B 150.2(17)
C63A C60 C63B 70(2)
C61B C60 C62B 117(3)
N7 C60 C62B 106.3(11)
C62A C60 C62B 56.3(16)
C61A C60 C62B 61.0(16)
C63A C60 C62B 145.6(12)
C63B C60 C62B 102(3)
C60 C61A H61A 109.5
C60 C61A H61B 109.5
H61A C61A H61B 109.5
C60 C61A H61C 109.5
H61A C61A H61C 109.5
H61B C61A H61C 109.5
C60 C62A H62A 109.5
C60 C62A H62B 109.5
H62A C62A H62B 109.5
C60 C62A H62C 109.5
H62A C62A H62C 109.5
H62B C62A H62C 109.5
C60 C63A H63A 109.5
C60 C63A H63B 109.5
H63A C63A H63B 109.5
C60 C63A H63C 109.5
H63A C63A H63C 109.5
H63B C63A H63C 109.5
C60 C61B H61D 109.5
C60 C61B H61E 109.5
H61D C61B H61E 109.5
C60 C61B H61F 109.5
H61D C61B H61F 109.5
H61E C61B H61F 109.5
C60 C62B H62D 109.5
C60 C62B H62E 109.5
H62D C62B H62E 109.5
C60 C62B H62F 109.5
H62D C62B H62F 109.5
H62E C62B H62F 109.5
C60 C63B H63D 109.5
C60 C63B H63E 109.5
H63D C63B H63E 109.5
C60 C63B H63F 109.5
H63D C63B H63F 109.5
H63E C63B H63F 109.5
N8 C64 Ir2 169.7(6)
N8 C65A C66A 107.5(15)
N8 C65A C67A 107.1(13)
C66A C65A C67A 112.7(11)
N8 C65A C68A 107.7(16)
C66A C65A C68A 111.2(11)
C67A C65A C68A 110.4(11)
C65A C66A H66A 109.5
C65A C66A H66B 109.5
H66A C66A H66B 109.5
C65A C66A H66C 109.5
H66A C66A H66C 109.5
H66B C66A H66C 109.5
C65A C67A H67A 109.5
C65A C67A H67B 109.5
H67A C67A H67B 109.5
C65A C67A H67C 109.5
H67A C67A H67C 109.5
H67B C67A H67C 109.5
C65A C68A H68A 109.5
C65A C68A H68B 109.5
H68A C68A H68B 109.5
C65A C68A H68C 109.5
H68A C68A H68C 109.5
H68B C68A H68C 109.5
N8 C65B C67B 106(2)
N8 C65B C66B 111(2)
C67B C65B C66B 112.4(14)
N8 C65B C68B 103(3)
C67B C65B C68B 111.8(14)
C66B C65B C68B 111.7(14)
C65B C66B H66D 109.5
C65B C66B H66E 109.5
H66D C66B H66E 109.5
C65B C66B H66F 109.5
H66D C66B H66F 109.5
H66E C66B H66F 109.5
C65B C67B H67D 109.5
C65B C67B H67E 109.5
H67D C67B H67E 109.5
C65B C67B H67F 109.5
H67D C67B H67F 109.5
H67E C67B H67F 109.5
C65B C68B H68D 109.5
C65B C68B H68E 109.5
H68D C68B H68E 109.5
C65B C68B H68F 109.5
H68D C68B H68F 109.5
H68E C68B H68F 109.5
F14B C69 F13A 77.0(14)
F14B C69 F15B 110.4(14)
F13A C69 F15B 124.8(18)
F14B C69 F15A 119(2)
F13A C69 F15A 110.2(9)
F15B C69 F15A 17.4(13)
F14B C69 F14A 30.7(13)
F13A C69 F14A 107.6(8)
F15B C69 F14A 90.6(15)
F15A C69 F14A 105.2(8)
F14B C69 F13B 106.6(11)
F13A C69 F13B 30.7(12)
F15B C69 F13B 105.9(11)
F15A C69 F13B 88.7(13)
F14A C69 F13B 136.4(13)
F14B C69 S1 119.2(14)
F13A C69 S1 113.6(8)
F15B C69 S1 109.1(19)
F15A C69 S1 112.2(10)
F14A C69 S1 107.5(8)
F13B C69 S1 104.7(12)
O6B S1 O5A 125.5(15)
O6B S1 O7B 118.9(8)
O5A S1 O7B 93.2(12)
O6B S1 O6A 19.1(12)
O5A S1 O6A 114.9(10)
O7B S1 O6A 138.0(12)
O6B S1 O5B 115.5(9)
O5A S1 O5B 21.0(14)
O7B S1 O5B 113.2(9)
O6A S1 O5B 100.4(11)
O6B S1 O7A 91.9(9)
O5A S1 O7A 114.6(11)
O7B S1 O7A 27.3(9)
O6A S1 O7A 111.0(7)
O5B S1 O7A 135.6(10)
O6B S1 C69 107.4(13)
O5A S1 C69 109.2(14)
O7B S1 C69 99.3(10)
O6A S1 C69 99.8(10)
O5B S1 C69 98.5(8)
O7A S1 C69 105.9(8)
F16A C70A F18A 106.9(12)
F16A C70A F17A 107.7(12)
F18A C70A F17A 108.5(11)
F16A C70A S2A 110.4(13)
F18A C70A S2A 111.2(10)
F17A C70A S2A 111.9(10)
O10A S2A O8A 114.6(5)
O10A S2A O9A 115.5(5)
O8A S2A O9A 114.4(5)
O10A S2A C70A 102.6(7)
O8A S2A C70A 105.1(6)
O9A S2A C70A 102.3(5)
F16B C70B F18B 107.7(16)
F16B C70B F17B 108.3(17)
F18B C70B F17B 108.1(17)
F16B C70B S2B 116(3)
F18B C70B S2B 109(2)
F17B C70B S2B 107(2)
O10B S2B O8B 116.9(12)
O10B S2B O9B 116.8(12)
O8B S2B O9B 114.9(12)
O10B S2B C70B 106(2)
O8B S2B C70B 97.5(19)
O9B S2B C70B 100.2(17)

loop_
_geom_bond_atom_site_label_1
_geom_bond_atom_site_label_2
_geom_bond_distance
Ir1 C30 2.018(7)
Ir1 C25 2.028(7)
Ir1 C12 2.057(6)
Ir1 C11 2.066(6)
Ir1 N1 2.068(5)
Ir1 N2 2.076(5)
F1A C23 1.340(12)
F2A C23 1.353(13)
F3A C23 1.365(13)
F1B C23 1.352(14)
F2B C23 1.360(14)
F3B C23 1.345(14)
F4 C24 1.333(10)
F5 C24 1.322(10)
F6 C24 1.348(10)
O1 C23 1.317(14)
O1 C9 1.416(10)
O2 C24 1.337(11)
O2 C14 1.425(9)
N1 C1 1.358(8)
N1 C5 1.375(9)
N2 C22 1.351(9)
N2 C18 1.352(9)
N3 C25 1.154(9)
N3 C26 1.472(9)
N4 C30 1.152(9)
N4 C31 1.472(11)
C1 C2 1.377(10)
C1 H1 0.9500
C2 C3 1.379(12)
C2 H2 0.9500
C3 C4 1.381(12)
C3 H3 0.9500
C4 C5 1.407(9)
C4 H4 0.9500
C5 C6 1.457(10)
C6 C7 1.411(9)
C6 C11 1.411(9)
C7 C8 1.379(12)
C7 H7 0.9500
C8 C9 1.389(12)
C8 H8 0.9500
C9 C10 1.389(10)
C10 C11 1.390(10)
C10 H10 0.9500
C12 C13 1.402(9)
C12 C17 1.414(9)
C13 C14 1.387(10)
C13 H13 0.9500
C14 C15 1.383(11)
C15 C16 1.392(12)
C15 H15 0.9500
C16 C17 1.402(10)
C16 H16 0.9500
C17 C18 1.463(10)
C18 C19 1.409(10)
C19 C20 1.376(11)
C19 H19 0.9500
C20 C21 1.394(12)
C20 H20 0.9500
C21 C22 1.375(10)
C21 H21 0.9500
C22 H22 0.9500
C26 C27 1.509(13)
C26 C28 1.521(13)
C26 C29 1.530(11)
C27 H27A 0.9800
C27 H27B 0.9800
C27 H27C 0.9800
C28 H28A 0.9800
C28 H28B 0.9800
C28 H28C 0.9800
C29 H29A 0.9800
C29 H29B 0.9800
C29 H29C 0.9800
C31 C32 1.515(14)
C31 C33 1.537(17)
C31 C34 1.542(17)
C32 H32A 0.9800
C32 H32B 0.9800
C32 H32C 0.9800
C33 H33A 0.9800
C33 H33B 0.9800
C33 H33C 0.9800
C34 H34A 0.9800
C34 H34B 0.9800
C34 H34C 0.9800
Ir2 C59 2.021(7)
Ir2 C64 2.032(7)
Ir2 N5A 2.037(7)
Ir2 N6 2.048(6)
Ir2 C45A 2.067(8)
Ir2 C46 2.070(6)
Ir2 C45B 2.120(12)
Ir2 N5B 2.249(13)
F10 C58 1.327(9)
F11 C58 1.322(9)
F12 C58 1.334(10)
O4 C58 1.343(9)
O4 C48 1.429(8)
N6 C56 1.355(9)
N6 C52 1.388(9)
N7 C59 1.158(9)
N7 C60 1.473(9)
N8 C64 1.148(9)
N8 C65B 1.46(4)
N8 C65A 1.49(2)
N5A C35A 1.321(12)
N5A C39A 1.356(11)
C35A C36A 1.395(12)
C35A H35A 0.9500
C36A C37A 1.382(14)
C36A H36A 0.9500
C37A C38A 1.406(14)
C37A H37A 0.9500
C38A C39A 1.386(12)
C38A H38A 0.9500
C39A C40A 1.474(13)
C40A C41A 1.400(12)
C40A C45A 1.411(12)
C41A C42A 1.370(15)
C41A H41A 0.9500
C42A C43A 1.392(14)
C42A H42A 0.9500
C43A C44A 1.388(12)
C43A O3A 1.417(12)
C44A C45A 1.404(13)
C44A H44A 0.9500
O3A C57A 1.354(15)
C57A F9A 1.295(15)
C57A F7A 1.364(15)
C57A F8A 1.376(14)
N5B C35B 1.3900
N5B C39B 1.3900
C35B C36B 1.3900
C35B H35B 0.9500
C36B C37B 1.3900
C36B H36B 0.9500
C37B C38B 1.3900
C37B H37B 0.9500
C38B C39B 1.3900
C38B H38B 0.9500
C39B C40B 1.409(19)
C40B C41B 1.3900
C40B C45B 1.3900
C41B C42B 1.3900
C41B H41B 0.9500
C42B C43B 1.3900
C42B H42B 0.9500
C43B O3B 1.36(3)
C43B C44B 1.3900
C44B C45B 1.3900
C44B H44B 0.9500
O3B C57B 1.38(4)
C57B F9B 1.31(3)
C57B F8B 1.34(4)
C57B F7B 1.34(4)
C46 C47 1.389(9)
C46 C51 1.420(10)
C47 C48 1.399(9)
C47 H47 0.9500
C48 C49 1.382(11)
C49 C50 1.386(11)
C49 H49 0.9500
C50 C51 1.410(10)
C50 H50 0.9500
C51 C52 1.462(9)
C52 C53 1.398(12)
C53 C54 1.388(12)
C53 H53 0.9500
C54 C55 1.378(14)
C54 H54 0.9500
C55 C56 1.383(13)
C55 H55 0.9500
C56 H56 0.9500
C60 C61B 1.33(4)
C60 C62A 1.476(14)
C60 C61A 1.530(15)
C60 C63A 1.570(14)
C60 C63B 1.59(4)
C60 C62B 1.65(3)
C61A H61A 0.9800
C61A H61B 0.9800
C61A H61C 0.9800
C62A H62A 0.9800
C62A H62B 0.9800
C62A H62C 0.9800
C63A H63A 0.9800
C63A H63B 0.9800
C63A H63C 0.9800
C61B H61D 0.9800
C61B H61E 0.9800
C61B H61F 0.9800
C62B H62D 0.9800
C62B H62E 0.9800
C62B H62F 0.9800
C63B H63D 0.9800
C63B H63E 0.9800
C63B H63F 0.9800
C65A C66A 1.509(14)
C65A C67A 1.515(14)
C65A C68A 1.523(14)
C66A H66A 0.9800
C66A H66B 0.9800
C66A H66C 0.9800
C67A H67A 0.9800
C67A H67B 0.9800
C67A H67C 0.9800
C68A H68A 0.9800
C68A H68B 0.9800
C68A H68C 0.9800
C65B C67B 1.509(16)
C65B C66B 1.513(16)
C65B C68B 1.515(16)
C66B H66D 0.9800
C66B H66E 0.9800
C66B H66F 0.9800
C67B H67D 0.9800
C67B H67E 0.9800
C67B H67F 0.9800
C68B H68D 0.9800
C68B H68E 0.9800
C68B H68F 0.9800
C69 F14B 1.327(13)
C69 F13A 1.328(10)
C69 F15B 1.333(13)
C69 F15A 1.336(10)
C69 F14A 1.376(10)
C69 F13B 1.377(12)
C69 S1 1.830(8)
S1 O6B 1.411(10)
S1 O5A 1.427(10)
S1 O7B 1.431(10)
S1 O6A 1.452(10)
S1 O5B 1.458(11)
S1 O7A 1.462(12)
C70A F16A 1.326(13)
C70A F18A 1.333(12)
C70A F17A 1.334(12)
C70A S2A 1.797(17)
S2A O10A 1.426(8)
S2A O8A 1.440(8)
S2A O9A 1.449(7)
C70B F16B 1.325(16)
C70B F18B 1.325(15)
C70B F17B 1.330(16)
C70B S2B 1.79(2)
S2B O10B 1.412(13)
S2B O8B 1.433(13)
S2B O9B 1.443(13)

loop_
_geom_torsion_atom_site_label_1
_geom_torsion_atom_site_label_2
_geom_torsion_atom_site_label_3
_geom_torsion_atom_site_label_4
_geom_torsion
C30 Ir1 N1 C1 -94.0(6)
C25 Ir1 N1 C1 5.2(6)
C12 Ir1 N1 C1 95.7(6)
C11 Ir1 N1 C1 -177.4(6)
N2 Ir1 N1 C1 146.0(10)
C30 Ir1 N1 C5 87.4(5)
C25 Ir1 N1 C5 -173.4(5)
C12 Ir1 N1 C5 -82.9(5)
C11 Ir1 N1 C5 4.0(5)
N2 Ir1 N1 C5 -32.6(13)
C30 Ir1 N2 C22 10.4(6)
C25 Ir1 N2 C22 -88.6(6)
C12 Ir1 N2 C22 -178.4(6)
C11 Ir1 N2 C22 94.2(6)
N1 Ir1 N2 C22 130.1(10)
C30 Ir1 N2 C18 -162.3(5)
C25 Ir1 N2 C18 98.6(5)
C12 Ir1 N2 C18 8.8(5)
C11 Ir1 N2 C18 -78.5(5)
N1 Ir1 N2 C18 -42.6(13)
C5 N1 C1 C2 1.0(10)
Ir1 N1 C1 C2 -177.6(6)
N1 C1 C2 C3 2.1(12)
C1 C2 C3 C4 -1.8(12)
C2 C3 C4 C5 -1.5(12)
C1 N1 C5 C4 -4.2(9)
Ir1 N1 C5 C4 174.5(5)
C1 N1 C5 C6 176.5(6)
Ir1 N1 C5 C6 -4.9(7)
C3 C4 C5 N1 4.5(10)
C3 C4 C5 C6 -176.3(7)
N1 C5 C6 C7 -171.3(6)
C4 C5 C6 C7 9.4(11)
N1 C5 C6 C11 2.9(9)
C4 C5 C6 C11 -176.4(7)
C11 C6 C7 C8 1.6(10)
C5 C6 C7 C8 175.6(7)
C6 C7 C8 C9 -1.1(12)
C7 C8 C9 C10 0.4(13)
C7 C8 C9 O1 -179.2(8)
C23 O1 C9 C10 -1.6(15)
C23 O1 C9 C8 178.1(9)
C8 C9 C10 C11 -0.3(13)
O1 C9 C10 C11 179.4(8)
C9 C10 C11 C6 0.8(11)
C9 C10 C11 Ir1 -175.0(6)
C7 C6 C11 C10 -1.5(10)
C5 C6 C11 C10 -175.9(6)
C7 C6 C11 Ir1 174.9(5)
C5 C6 C11 Ir1 0.5(7)
C30 Ir1 C11 C10 81.1(7)
C25 Ir1 C11 C10 -139(4)
C12 Ir1 C11 C10 -92.9(6)
N1 Ir1 C11 C10 173.7(7)
N2 Ir1 C11 C10 -13.3(6)
C30 Ir1 C11 C6 -94.9(5)
C25 Ir1 C11 C6 45(4)
C12 Ir1 C11 C6 91.1(5)
N1 Ir1 C11 C6 -2.3(5)
N2 Ir1 C11 C6 170.7(5)
C30 Ir1 C12 C13 -126.8(14)
C25 Ir1 C12 C13 85.3(6)
C11 Ir1 C12 C13 -92.2(6)
N1 Ir1 C12 C13 -12.5(6)
N2 Ir1 C12 C13 176.8(6)
C30 Ir1 C12 C17 51.2(16)
C25 Ir1 C12 C17 -96.7(5)
C11 Ir1 C12 C17 85.8(5)
N1 Ir1 C12 C17 165.5(5)
N2 Ir1 C12 C17 -5.2(5)
C17 C12 C13 C14 1.2(10)
Ir1 C12 C13 C14 179.2(5)
C12 C13 C14 C15 0.4(12)
C12 C13 C14 O2 176.7(6)
C24 O2 C14 C15 -87.2(9)
C24 O2 C14 C13 96.3(9)
C13 C14 C15 C16 -0.9(13)
O2 C14 C15 C16 -177.3(7)
C14 C15 C16 C17 -0.2(13)
C15 C16 C17 C12 1.9(12)
C15 C16 C17 C18 179.8(7)
C13 C12 C17 C16 -2.4(10)
Ir1 C12 C17 C16 179.4(6)
C13 C12 C17 C18 179.6(6)
Ir1 C12 C17 C18 1.3(8)
C22 N2 C18 C19 -6.4(10)
Ir1 N2 C18 C19 166.6(5)
C22 N2 C18 C17 176.3(6)
Ir1 N2 C18 C17 -10.7(8)
C16 C17 C18 N2 -171.9(7)
C12 C17 C18 N2 6.2(9)
C16 C17 C18 C19 11.1(12)
C12 C17 C18 C19 -170.9(7)
N2 C18 C19 C20 3.3(11)
C17 C18 C19 C20 -179.8(7)
C18 C19 C20 C21 1.6(12)
C19 C20 C21 C22 -3.2(12)
C18 N2 C22 C21 4.8(11)
Ir1 N2 C22 C21 -167.5(6)
C20 C21 C22 N2 0.1(12)
C9 O1 C23 F1A -179.2(15)
C9 O1 C23 F3B -53(2)
C9 O1 C23 F1B 179.1(17)
C9 O1 C23 F2A 57.7(18)
C9 O1 C23 F2B 65.6(15)
C9 O1 C23 F3A -66.4(17)
C14 O2 C24 F5 175.9(6)
C14 O2 C24 F4 -63.5(9)
C14 O2 C24 F6 56.0(10)
C26 N3 C25 Ir1 -24(18)
C30 Ir1 C25 N3 -133(10)
C12 Ir1 C25 N3 41(10)
C11 Ir1 C25 N3 87(11)
N1 Ir1 C25 N3 134(10)
N2 Ir1 C25 N3 -38(10)
C25 N3 C26 C27 -67(9)
C25 N3 C26 C28 54(9)
C25 N3 C26 C29 173(8)
C31 N4 C30 Ir1 1(7)
C25 Ir1 C30 N4 171(3)
C12 Ir1 C30 N4 23(4)
C11 Ir1 C30 N4 -12(3)
N1 Ir1 C30 N4 -91(4)
N2 Ir1 C30 N4 79(4)
C30 N4 C31 C32 -168(3)
C30 N4 C31 C33 69(4)
C30 N4 C31 C34 -50(4)
C59 Ir2 N6 C56 -90.6(7)
C64 Ir2 N6 C56 12.0(7)
N5A Ir2 N6 C56 127.2(11)
C45A Ir2 N6 C56 97.1(7)
C46 Ir2 N6 C56 -176.9(7)
C45B Ir2 N6 C56 96.6(9)
N5B Ir2 N6 C56 -142(4)
C59 Ir2 N6 C52 94.0(6)
C64 Ir2 N6 C52 -163.4(6)
N5A Ir2 N6 C52 -48.2(14)
C45A Ir2 N6 C52 -78.3(6)
C46 Ir2 N6 C52 7.7(5)
C45B Ir2 N6 C52 -78.8(8)
N5B Ir2 N6 C52 43(4)
C59 Ir2 N5A C35A 8.6(7)
C64 Ir2 N5A C35A -94.4(7)
N6 Ir2 N5A C35A 149.9(10)
C45A Ir2 N5A C35A -179.6(7)
C46 Ir2 N5A C35A 95.1(7)
C45B Ir2 N5A C35A -176.1(9)
N5B Ir2 N5A C35A -5(2)
C59 Ir2 N5A C39A -170.5(6)
C64 Ir2 N5A C39A 86.5(6)
N6 Ir2 N5A C39A -29.2(14)
C45A Ir2 N5A C39A 1.2(6)
C46 Ir2 N5A C39A -84.0(6)
C45B Ir2 N5A C39A 4.8(8)
N5B Ir2 N5A C39A 176(2)
C39A N5A C35A C36A 2.8(13)
Ir2 N5A C35A C36A -176.3(7)
N5A C35A C36A C37A -1.0(14)
C35A C36A C37A C38A -0.4(15)
C36A C37A C38A C39A 0.1(16)
C35A N5A C39A C38A -3.0(13)
Ir2 N5A C39A C38A 176.1(7)
C35A N5A C39A C40A 178.6(8)
Ir2 N5A C39A C40A -2.3(9)
C37A C38A C39A N5A 1.5(14)
C37A C38A C39A C40A 179.8(9)
N5A C39A C40A C41A -178.8(8)
C38A C39A C40A C41A 2.8(14)
N5A C39A C40A C45A 2.4(11)
C38A C39A C40A C45A -175.9(9)
C45A C40A C41A C42A 0.0(14)
C39A C40A C41A C42A -178.6(9)
C40A C41A C42A C43A 0.9(14)
C41A C42A C43A C44A -2.2(14)
C41A C42A C43A O3A -178.3(8)
C42A C43A C44A C45A 2.5(14)
O3A C43A C44A C45A 178.6(8)
C43A C44A C45A C40A -1.4(12)
C43A C44A C45A Ir2 179.0(7)
C41A C40A C45A C44A 0.2(12)
C39A C40A C45A C44A 179.0(7)
C41A C40A C45A Ir2 179.9(7)
C39A C40A C45A Ir2 -1.3(9)
C59 Ir2 C45A C44A -71(2)
C64 Ir2 C45A C44A 88.2(8)
N5A Ir2 C45A C44A 179.7(8)
N6 Ir2 C45A C44A -7.4(8)
C46 Ir2 C45A C44A -88.0(8)
C45B Ir2 C45A C44A 171.4(19)
N5B Ir2 C45A C44A 178.2(9)
C59 Ir2 C45A C40A 109(2)
C64 Ir2 C45A C40A -91.4(6)
N5A Ir2 C45A C40A 0.1(6)
N6 Ir2 C45A C40A 173.0(6)
C46 Ir2 C45A C40A 92.4(6)
C45B Ir2 C45A C40A -8.2(14)
N5B Ir2 C45A C40A -1.4(8)
C44A C43A O3A C57A 82.2(12)
C42A C43A O3A C57A -101.5(11)
C43A O3A C57A F9A -58.6(14)
C43A O3A C57A F7A 62.1(12)
C43A O3A C57A F8A 179.8(8)
C59 Ir2 N5B C35B 5.9(10)
C64 Ir2 N5B C35B -96.7(11)
N5A Ir2 N5B C35B 172(3)
N6 Ir2 N5B C35B 57(5)
C45A Ir2 N5B C35B 177.9(10)
C46 Ir2 N5B C35B 91.9(11)
C45B Ir2 N5B C35B -179.5(12)
C59 Ir2 N5B C39B -168.3(10)
C64 Ir2 N5B C39B 89.1(9)
N5A Ir2 N5B C39B -1.9(17)
N6 Ir2 N5B C39B -117(4)
C45A Ir2 N5B C39B 3.7(10)
C46 Ir2 N5B C39B -82.3(9)
C45B Ir2 N5B C39B 6.2(10)
C39B N5B C35B C36B 0.0
Ir2 N5B C35B C36B -173.9(14)
N5B C35B C36B C37B 0.0
C35B C36B C37B C38B 0.0
C36B C37B C38B C39B 0.0
C37B C38B C39B N5B 0.0
C37B C38B C39B C40B -179(2)
C35B N5B C39B C38B 0.0
Ir2 N5B C39B C38B 174.6(12)
C35B N5B C39B C40B 179.3(19)
Ir2 N5B C39B C40B -6.1(17)
C38B C39B C40B C41B 4(2)
N5B C39B C40B C41B -175.4(12)
C38B C39B C40B C45B -179.4(11)
N5B C39B C40B C45B 1(2)
C45B C40B C41B C42B 0.0
C39B C40B C41B C42B 177(2)
C40B C41B C42B C43B 0.0
C41B C42B C43B O3B -179(2)
C41B C42B C43B C44B 0.0
O3B C43B C44B C45B 179.3(19)
C42B C43B C44B C45B 0.0
C43B C44B C45B C40B 0.0
C43B C44B C45B Ir2 178.5(13)
C41B C40B C45B C44B 0.0
C39B C40B C45B C44B -176.8(19)
C41B C40B C45B Ir2 -178.6(12)
C39B C40B C45B Ir2 4.6(16)
C59 Ir2 C45B C44B -167.5(12)
C64 Ir2 C45B C44B 83.4(10)
N5A Ir2 C45B C44B 178.2(12)
N6 Ir2 C45B C44B -10.0(11)
C45A Ir2 C45B C44B -11.3(12)
C46 Ir2 C45B C44B -89.8(10)
N5B Ir2 C45B C44B 175.7(12)
C59 Ir2 C45B C40B 11(2)
C64 Ir2 C45B C40B -98.1(9)
N5A Ir2 C45B C40B -3.2(7)
N6 Ir2 C45B C40B 168.6(8)
C45A Ir2 C45B C40B 167(2)
C46 Ir2 C45B C40B 88.7(9)
N5B Ir2 C45B C40B -5.7(9)
C44B C43B O3B C57B 171(2)
C42B C43B O3B C57B -10(3)
C43B O3B C57B F9B -56(4)
C43B O3B C57B F8B 69(3)
C43B O3B C57B F7B -174(2)
C59 Ir2 C46 C47 85.1(6)
C64 Ir2 C46 C47 -120.2(17)
N5A Ir2 C46 C47 -16.6(6)
N6 Ir2 C46 C47 175.0(6)
C45A Ir2 C46 C47 -97.4(6)
C45B Ir2 C46 C47 -76.2(7)
N5B Ir2 C46 C47 -1.2(7)
C59 Ir2 C46 C51 -94.9(5)
C64 Ir2 C46 C51 59.9(18)
N5A Ir2 C46 C51 163.5(5)
N6 Ir2 C46 C51 -4.9(5)
C45A Ir2 C46 C51 82.7(5)
C45B Ir2 C46 C51 103.9(7)
N5B Ir2 C46 C51 178.9(6)
C51 C46 C47 C48 -1.0(9)
Ir2 C46 C47 C48 179.1(5)
C46 C47 C48 C49 1.3(10)
C46 C47 C48 O4 178.9(6)
C58 O4 C48 C49 -89.2(8)
C58 O4 C48 C47 93.1(8)
C47 C48 C49 C50 -0.5(11)
O4 C48 C49 C50 -178.0(6)
C48 C49 C50 C51 -0.6(11)
C49 C50 C51 C46 0.8(11)
C49 C50 C51 C52 179.0(7)
C47 C46 C51 C50 0.0(10)
Ir2 C46 C51 C50 179.9(5)
C47 C46 C51 C52 -178.3(6)
Ir2 C46 C51 C52 1.7(8)
C56 N6 C52 C53 -5.3(12)
Ir2 N6 C52 C53 170.6(7)
C56 N6 C52 C51 175.3(7)
Ir2 N6 C52 C51 -8.9(9)
C50 C51 C52 N6 -173.5(7)
C46 C51 C52 N6 4.7(10)
C50 C51 C52 C53 7.0(13)
C46 C51 C52 C53 -174.8(8)
N6 C52 C53 C54 3.1(15)
C51 C52 C53 C54 -177.5(9)
C52 C53 C54 C55 0.9(18)
C53 C54 C55 C56 -2.5(18)
C52 N6 C56 C55 3.7(14)
Ir2 N6 C56 C55 -171.6(8)
C54 C55 C56 N6 0.1(17)
C48 O4 C58 F11 -173.4(7)
C48 O4 C58 F10 -53.6(10)
C48 O4 C58 F12 66.4(8)
C60 N7 C59 Ir2 1(7)
C64 Ir2 C59 N7 -157(3)
N5A Ir2 C59 N7 109(3)
N6 Ir2 C59 N7 -62(3)
C45A Ir2 C59 N7 2(5)
C46 Ir2 C59 N7 18(3)
C45B Ir2 C59 N7 97(4)
N5B Ir2 C59 N7 113(3)
C59 N7 C60 C61B -123(5)
C59 N7 C60 C62A 64(4)
C59 N7 C60 C61A -58(4)
C59 N7 C60 C63A -175(4)
C59 N7 C60 C63B 112(4)
C59 N7 C60 C62B 6(4)
C65B N8 C64 Ir2 -23(11)
C65A N8 C64 Ir2 -29(7)
C59 Ir2 C64 N8 -164(4)
N5A Ir2 C64 N8 -62(4)
N6 Ir2 C64 N8 105(4)
C45A Ir2 C64 N8 19(4)
C46 Ir2 C64 N8 41(5)
C45B Ir2 C64 N8 -3(4)
N5B Ir2 C64 N8 -78(4)
C64 N8 C65A C66A 173(3)
C65B N8 C65A C66A 1(11)
C64 N8 C65A C67A 52(4)
C65B N8 C65A C67A -120(12)
C64 N8 C65A C68A -67(4)
C65B N8 C65A C68A 121(12)
C64 N8 C65B C67B 70(8)
C65A N8 C65B C67B 84(11)
C64 N8 C65B C66B -168(7)
C65A N8 C65B C66B -154(12)
C64 N8 C65B C68B -48(8)
C65A N8 C65B C68B -34(11)
F14B C69 S1 O6B 174(3)
F13A C69 S1 O6B 85.9(19)
F15B C69 S1 O6B -58(2)
F15A C69 S1 O6B -39.9(17)
F14A C69 S1 O6B -155.1(17)
F13B C69 S1 O6B 55(2)
F14B C69 S1 O5A 35(3)
F13A C69 S1 O5A -53(2)
F15B C69 S1 O5A 163(2)
F15A C69 S1 O5A -178.8(18)
F14A C69 S1 O5A 66.1(19)
F13B C69 S1 O5A -84(2)
F14B C69 S1 O7B -62(3)
F13A C69 S1 O7B -150(2)
F15B C69 S1 O7B 66(2)
F15A C69 S1 O7B 84.5(18)
F14A C69 S1 O7B -30.7(18)
F13B C69 S1 O7B 179(2)
F14B C69 S1 O6A 156(2)
F13A C69 S1 O6A 67.9(15)
F15B C69 S1 O6A -76.2(19)
F15A C69 S1 O6A -58.0(13)
F14A C69 S1 O6A -173.1(14)
F13B C69 S1 O6A 37(2)
F14B C69 S1 O5B 54(2)
F13A C69 S1 O5B -34.3(15)
F15B C69 S1 O5B -178.4(19)
F15A C69 S1 O5B -160.1(13)
F14A C69 S1 O5B 84.7(14)
F13B C69 S1 O5B -65(2)
F14B C69 S1 O7A -89(3)
F13A C69 S1 O7A -176.8(17)
F15B C69 S1 O7A 39(2)
F15A C69 S1 O7A 57.3(16)
F14A C69 S1 O7A -57.8(16)
F13B C69 S1 O7A 152(2)
F16A C70A S2A O10A -177.2(9)
F18A C70A S2A O10A -58.6(10)
F17A C70A S2A O10A 62.9(10)
F16A C70A S2A O8A 62.7(10)
F18A C70A S2A O8A -178.8(9)
F17A C70A S2A O8A -57.3(10)
F16A C70A S2A O9A -57.1(10)
F18A C70A S2A O9A 61.4(10)
F17A C70A S2A O9A -177.1(9)
F16B C70B S2B O10B 174(2)
F18B C70B S2B O10B -63(2)
F17B C70B S2B O10B 53(2)
F16B C70B S2B O8B 54(2)
F18B C70B S2B O8B 175.7(19)
F17B C70B S2B O8B -67.5(19)
F16B C70B S2B O9B -64(2)
F18B C70B S2B O9B 59(2)
F17B C70B S2B O9B 175.4(19)
